data_4084949
loop_
_publ_author_name
'Campos, Jes\'us'
'Carmona, Ernesto'

_publ_section_title
;
 Rhodium and Iridium Complexes of Bulky Tertiary Phosphine Ligands.
 Searching for Isolable Cationic MIIIAlkylidenes
;
_journal_issue 11
_journal_name_full Organometallics
_journal_page_first 2212
_journal_paper_doi 10.1021/om500910t
_journal_volume 34
_journal_year 2015
_chemical_formula_sum 'C59 H58 B F24 Ir P2'
_chemical_formula_weight 1488.00
_chemical_name_systematic
; 
 ? 
;
_space_group_IT_number 2
_symmetry_cell_setting triclinic
_symmetry_space_group_name_Hall '-P 1'
_symmetry_space_group_name_H-M 'P -1'
_atom_sites_solution_hydrogens geom
_atom_sites_solution_primary direct
_atom_sites_solution_secondary difmap
_audit_creation_method SHELXL-97
_cell_angle_alpha 88.9450(10)
_cell_angle_beta 80.3810(10)
_cell_angle_gamma 86.7170(10)
_cell_formula_units_Z 2
_cell_length_a 12.37380(10)
_cell_length_b 13.01430(10)
_cell_length_c 18.6831(2)
_cell_measurement_reflns_used 9453
_cell_measurement_temperature 173
_cell_measurement_theta_max 30.03
_cell_measurement_theta_min 2.30
_cell_volume 2961.37(5)
_computing_cell_refinement 'Bruker SAINT'
_computing_data_collection 'Bruker APEX2'
_computing_data_reduction 'Bruker SAINT'
_computing_molecular_graphics 'Bruker SHELXTL'
_computing_publication_material 'Bruker SHELXTL'
_computing_structure_refinement 'SHELXL-97 (Sheldrick, 2008)'
_computing_structure_solution 'SHELXS-97 (Sheldrick, 2008)'
_diffrn_ambient_temperature 173(2)
_diffrn_measured_fraction_theta_full 0.990
_diffrn_measured_fraction_theta_max 0.990
_diffrn_measurement_device_type
;
 'Bruker-Nonius X8kappa APEX II CCD area detector'
;
_diffrn_measurement_method 'phi and omega scans with narrow frames'
_diffrn_radiation_monochromator graphite
_diffrn_radiation_source 'fine-focus sealed tube'
_diffrn_radiation_type MoK\a
_diffrn_radiation_wavelength 0.71073
_diffrn_reflns_av_R_equivalents 0.0211
_diffrn_reflns_av_sigmaI/netI 0.0150
_diffrn_reflns_limit_h_max 17
_diffrn_reflns_limit_h_min -17
_diffrn_reflns_limit_k_max 18
_diffrn_reflns_limit_k_min -18
_diffrn_reflns_limit_l_max 26
_diffrn_reflns_limit_l_min -24
_diffrn_reflns_number 93234
_diffrn_reflns_theta_full 30.00
_diffrn_reflns_theta_max 30.00
_diffrn_reflns_theta_min 1.91
_exptl_absorpt_coefficient_mu 2.423
_exptl_absorpt_correction_T_max 0.4359
_exptl_absorpt_correction_T_min 0.3474
_exptl_absorpt_correction_type multi-scan
_exptl_absorpt_process_details
; 
 SADABS, Bruker (2006). APEX 2. Version 2.1. Bruker Analytical
 X-ray Solutions, Madison, Wisconsin, USA. 
;
_exptl_crystal_colour white
_exptl_crystal_density_diffrn 1.669
_exptl_crystal_density_method 'not measured'
_exptl_crystal_description prism
_exptl_crystal_F_000 1480
_exptl_crystal_size_max 0.300
_exptl_crystal_size_mid 0.300
_exptl_crystal_size_min 0.200
_refine_diff_density_max 1.462
_refine_diff_density_min -0.829
_refine_diff_density_rms 0.097
_refine_ls_extinction_method none
_refine_ls_goodness_of_fit_ref 1.190
_refine_ls_hydrogen_treatment constr
_refine_ls_matrix_type full
_refine_ls_number_parameters 944
_refine_ls_number_reflns 17110
_refine_ls_number_restraints 114
_refine_ls_restrained_S_all 1.217
_refine_ls_R_factor_all 0.0330
_refine_ls_R_factor_gt 0.0317
_refine_ls_shift/su_max 0.023
_refine_ls_shift/su_mean 0.001
_refine_ls_structure_factor_coef Fsqd
_refine_ls_weighting_details 'calc w=1/[\s^2^(Fo^2^)+(0.0192P)^2^+7.6899P] where P=(Fo^2^+2Fc^2^)/3'
_refine_ls_weighting_scheme calc
_refine_ls_wR_factor_gt 0.0762
_refine_ls_wR_factor_ref 0.0771
_reflns_number_gt 16648
_reflns_number_total 17110
_reflns_threshold_expression >2sigma(I)
_cod_data_source_file om500910t_si_001.cif
_cod_data_source_block jcm610a
_cod_depositor_comments
;
The following automatic conversions were performed:

'_symmetry_cell_setting' value 'Triclinic' changed to 'triclinic'
according to
/home/saulius/struct/COD-crude-data--automatic-downloads/rss-feeds/ACS/lib/dictionaries/cif_core.dic
dictionary named 'cif_core.dic' version 2.4.2 from 2011-04-26.

Automatic conversion script
Id: cif_fix_values 2935 2014-11-11 08:27:57Z andrius 

 Adding full bibliography for 4084945--4084954.cif.
;
_cod_original_sg_symbol_H-M P-1
_cod_database_code 4084949

loop_
_symmetry_equiv_pos_as_xyz
'x, y, z'
'-x, -y, -z'

loop_
_atom_site_label
_atom_site_type_symbol
_atom_site_fract_x
_atom_site_fract_y
_atom_site_fract_z
_atom_site_U_iso_or_equiv
_atom_site_adp_type
_atom_site_occupancy
_atom_site_symmetry_multiplicity
_atom_site_calc_flag
_atom_site_refinement_flags
_atom_site_disorder_assembly
_atom_site_disorder_group
Ir1 Ir 0.503773(16) 0.629517(8) 0.700696(5) 0.01628(4) Uani 0.9653(6) 1 d P A 1
P1 P 0.48635(6) 0.54481(5) 0.81068(4) 0.01967(13) Uani 0.9653(6) 1 d P A 1
P2 P 0.32388(7) 0.68749(7) 0.71028(5) 0.03111(17) Uani 1 1 d . A 1
C1 C 0.6633(3) 0.6125(3) 0.62101(19) 0.0340(7) Uani 1 1 d . A 1
C2 C 0.5834(3) 0.6756(3) 0.58955(17) 0.0368(8) Uani 1 1 d . A 1
C3 C 0.5632(3) 0.7676(3) 0.63113(19) 0.0340(7) Uani 1 1 d . A 1
C4 C 0.6234(3) 0.7602(2) 0.68974(18) 0.0309(6) Uani 1 1 d . A 1
C5 C 0.6872(3) 0.6637(3) 0.68230(19) 0.0312(6) Uani 1 1 d . A 1
C6 C 0.7208(4) 0.5170(3) 0.5853(3) 0.0581(13) Uani 1 1 d . A 1
H6A H 0.7687 0.5360 0.5404 0.087 Uiso 1 1 calc R A 1
H6B H 0.6662 0.4708 0.5741 0.087 Uiso 1 1 calc R A 1
H6C H 0.7650 0.4819 0.6183 0.087 Uiso 1 1 calc R A 1
C7 C 0.5484(5) 0.6541(4) 0.5189(2) 0.0569(12) Uani 1 1 d . A 1
H7A H 0.4906 0.7052 0.5102 0.085 Uiso 1 1 calc R A 1
H7B H 0.5201 0.5851 0.5206 0.085 Uiso 1 1 calc R A 1
H7C H 0.6113 0.6578 0.4797 0.085 Uiso 1 1 calc R A 1
C8 C 0.5061(4) 0.8646(3) 0.6103(3) 0.0565(12) Uani 1 1 d . A 1
H8A H 0.4697 0.9005 0.6542 0.085 Uiso 1 1 calc R A 1
H8B H 0.4513 0.8484 0.5806 0.085 Uiso 1 1 calc R A 1
H8C H 0.5598 0.9088 0.5825 0.085 Uiso 1 1 calc R A 1
C9 C 0.6392(4) 0.8471(3) 0.7380(2) 0.0485(10) Uani 1 1 d . A 1
H9A H 0.6859 0.8970 0.7100 0.073 Uiso 1 1 calc R A 1
H9B H 0.6743 0.8201 0.7783 0.073 Uiso 1 1 calc R A 1
H9C H 0.5677 0.8809 0.7573 0.073 Uiso 1 1 calc R A 1
C10 C 0.7785(3) 0.6345(4) 0.7235(3) 0.0526(11) Uani 1 1 d . A 1
H10A H 0.7895 0.5593 0.7250 0.079 Uiso 1 1 calc R A 1
H10B H 0.7596 0.6607 0.7731 0.079 Uiso 1 1 calc R A 1
H10C H 0.8462 0.6643 0.6993 0.079 Uiso 1 1 calc R A 1
C11 C 0.3887(2) 0.4461(2) 0.80574(16) 0.0230(5) Uani 1 1 d . A 1
C12 C 0.3843(2) 0.4253(2) 0.73257(16) 0.0222(5) Uani 1 1 d . A 1
C13 C 0.3211(3) 0.3467(2) 0.71565(19) 0.0292(6) Uani 1 1 d . A 1
H13 H 0.3199 0.3312 0.6663 0.035 Uiso 1 1 calc R A 1
C14 C 0.2603(3) 0.2914(3) 0.7703(2) 0.0379(8) Uani 1 1 d . A 1
H14 H 0.2166 0.2384 0.7585 0.045 Uiso 1 1 calc R A 1
C15 C 0.2630(3) 0.3130(3) 0.8417(2) 0.0363(7) Uani 1 1 d . A 1
H15 H 0.2195 0.2752 0.8786 0.044 Uiso 1 1 calc R A 1
C16 C 0.3278(3) 0.3888(3) 0.86170(18) 0.0309(6) Uani 1 1 d . A 1
C17 C 0.4476(3) 0.4878(2) 0.67176(15) 0.0248(5) Uani 1 1 d . A 1
H17A H 0.4001 0.5020 0.6346 0.030 Uiso 1 1 calc R A 1
H17B H 0.5121 0.4446 0.6487 0.030 Uiso 1 1 calc R A 1
C18 C 0.3238(4) 0.4035(3) 0.9419(2) 0.0498(10) Uani 1 1 d . A 1
H18A H 0.2585 0.4468 0.9613 0.075 Uiso 1 1 calc R A 1
H18B H 0.3897 0.4368 0.9500 0.075 Uiso 1 1 calc R A 1
H18C H 0.3207 0.3363 0.9666 0.075 Uiso 1 1 calc R A 1
C19 C 0.6136(3) 0.4684(2) 0.82480(16) 0.0270(6) Uani 1 1 d . A 1
H19 H 0.6724 0.5180 0.8249 0.032 Uiso 1 1 calc R A 1
C20 C 0.6048(4) 0.4065(3) 0.89600(19) 0.0398(8) Uani 1 1 d . A 1
H20A H 0.5802 0.4527 0.9371 0.060 Uiso 1 1 calc R A 1
H20B H 0.6768 0.3739 0.9004 0.060 Uiso 1 1 calc R A 1
H20C H 0.5518 0.3533 0.8960 0.060 Uiso 1 1 calc R A 1
C21 C 0.6522(3) 0.3943(3) 0.76229(18) 0.0324(7) Uani 1 1 d . A 1
H21A H 0.6589 0.4323 0.7161 0.049 Uiso 1 1 calc R A 1
H21B H 0.5989 0.3414 0.7629 0.049 Uiso 1 1 calc R A 1
H21C H 0.7238 0.3616 0.7677 0.049 Uiso 1 1 calc R A 1
C22 C 0.4537(3) 0.6197(3) 0.89602(16) 0.0327(7) Uani 1 1 d . A 1
H22 H 0.4645 0.5717 0.9369 0.039 Uiso 1 1 calc R A 1
C23 C 0.3364(4) 0.6664(4) 0.9124(2) 0.0571(12) Uani 1 1 d . A 1
H23A H 0.2847 0.6118 0.9136 0.086 Uiso 1 1 calc R A 1
H23B H 0.3244 0.7168 0.8745 0.086 Uiso 1 1 calc R A 1
H23C H 0.3248 0.7005 0.9596 0.086 Uiso 1 1 calc R A 1
C24 C 0.5352(4) 0.7033(4) 0.8942(2) 0.0547(12) Uani 1 1 d . A 1
H24A H 0.6101 0.6724 0.8838 0.082 Uiso 1 1 calc R A 1
H24B H 0.5239 0.7375 0.9414 0.082 Uiso 1 1 calc R A 1
H24C H 0.5240 0.7539 0.8563 0.082 Uiso 1 1 calc R A 1
C25 C 0.2794(4) 0.6962(4) 0.6221(3) 0.0564(12) Uani 1 1 d . A 1
H25A H 0.3322 0.7340 0.5881 0.085 Uiso 1 1 calc R A 1
H25B H 0.2070 0.7325 0.6272 0.085 Uiso 1 1 calc R A 1
H25C H 0.2751 0.6268 0.6037 0.085 Uiso 1 1 calc R A 1
C26 C 0.2875(4) 0.8172(3) 0.7450(3) 0.0474(10) Uani 1 1 d . A 1
H26A H 0.3428 0.8640 0.7224 0.071 Uiso 1 1 calc R A 1
H26B H 0.2846 0.8167 0.7978 0.071 Uiso 1 1 calc R A 1
H26C H 0.2155 0.8404 0.7336 0.071 Uiso 1 1 calc R A 1
C27 C 0.2120(3) 0.6156(3) 0.7588(3) 0.0430(9) Uani 1 1 d . A 1
H27A H 0.2225 0.5433 0.7443 0.064 Uiso 1 1 calc R A 1
H27B H 0.1421 0.6444 0.7471 0.064 Uiso 1 1 calc R A 1
H27C H 0.2112 0.6204 0.8112 0.064 Uiso 1 1 calc R A 1
B1 B 0.9317(2) 0.0916(2) 0.75438(16) 0.0192(5) Uani 1 1 d . B 1
C30 C 0.9683(2) 0.0182(2) 0.81913(15) 0.0199(5) Uani 1 1 d . B 1
C31 C 0.9217(2) -0.0767(2) 0.83504(15) 0.0210(5) Uani 1 1 d . B 1
H31 H 0.8636 -0.0943 0.8110 0.025 Uiso 1 1 calc R B 1
C32 C 0.9575(2) -0.1463(2) 0.88478(16) 0.0232(5) Uani 1 1 d . B 1
C33 C 1.0433(3) -0.1248(2) 0.92056(16) 0.0267(6) Uani 1 1 d . B 1
H33 H 1.0681 -0.1723 0.9542 0.032 Uiso 1 1 calc R B 1
C34 C 1.0912(3) -0.0319(2) 0.90552(17) 0.0257(6) Uani 1 1 d . B 1
C35 C 1.0552(2) 0.0379(2) 0.85565(16) 0.0235(5) Uani 1 1 d . B 1
H35 H 1.0907 0.1007 0.8462 0.028 Uiso 1 1 calc R B 1
C36 C 0.9056(3) -0.2472(2) 0.89753(18) 0.0296(6) Uani 1 1 d . B 1
C37 C 1.1881(3) -0.0091(3) 0.9408(2) 0.0364(7) Uani 1 1 d . B 1
C38 C 1.0086(3) 0.0398(4) 0.6833(2) 0.0190(8) Uani 0.590(4) 1 d PG B 1
C39 C 0.9735(3) -0.0381(4) 0.6443(2) 0.0206(9) Uani 0.590(4) 1 d PG B 1
H39 H 0.9009 -0.0604 0.6572 0.025 Uiso 0.590(4) 1 calc PR B 1
C40 C 1.0445(3) -0.0834(3) 0.5865(2) 0.0235(11) Uani 0.590(4) 1 d PG B 1
C41 C 1.1506(3) -0.0508(3) 0.56777(19) 0.0277(11) Uani 0.590(4) 1 d PG B 1
H41 H 1.1991 -0.0818 0.5283 0.033 Uiso 0.590(4) 1 calc PR B 1
C42 C 1.1858(3) 0.0271(3) 0.6068(2) 0.0239(10) Uani 0.590(4) 1 d PG B 1
C43 C 1.1148(3) 0.0724(3) 0.6646(2) 0.0208(11) Uani 0.590(4) 1 d PG B 1
H43 H 1.1388 0.1256 0.6912 0.025 Uiso 0.590(4) 1 calc PR B 1
C44 C 1.0113(7) -0.1734(5) 0.5485(3) 0.0350(15) Uani 0.590(4) 1 d PD B 1
C45 C 1.2955(5) 0.0690(4) 0.5881(3) 0.0322(12) Uani 0.590(4) 1 d PD B 1
F7 F 1.0514(6) -0.1761(4) 0.4784(2) 0.0650(16) Uani 0.590(4) 1 d PD B 1
F8 F 0.9017(7) -0.1725(7) 0.5505(4) 0.065(2) Uani 0.590(4) 1 d PD B 1
F9 F 1.0349(6) -0.2630(4) 0.5783(4) 0.0665(18) Uani 0.590(4) 1 d PDU B 1
F10 F 1.3637(5) 0.0161(5) 0.5380(3) 0.0440(14) Uani 0.590(4) 1 d PD B 1
F11 F 1.3457(3) 0.0705(3) 0.6467(2) 0.0473(11) Uani 0.590(4) 1 d PD B 1
F12 F 1.2901(5) 0.1671(4) 0.5657(4) 0.0508(16) Uani 0.590(4) 1 d PD B 1
C38A C 0.9948(5) 0.0345(7) 0.6739(3) 0.0190(8) Uani 0.410(4) 1 d PG B 2
C39A C 0.9449(4) -0.0430(7) 0.6434(4) 0.0206(9) Uani 0.410(4) 1 d PG B 2
H39A H 0.8751 -0.0640 0.6662 0.025 Uiso 0.410(4) 1 calc PR B 2
C40A C 0.9972(5) -0.0898(5) 0.5797(4) 0.0279(18) Uani 0.410(4) 1 d PG B 2
C41A C 1.0994(5) -0.0591(4) 0.5464(3) 0.0283(16) Uani 0.410(4) 1 d PG B 2
H41A H 1.1351 -0.0911 0.5028 0.034 Uiso 0.410(4) 1 calc PR B 2
C42A C 1.1493(4) 0.0184(4) 0.5768(3) 0.0249(15) Uani 0.410(4) 1 d PG B 2
C43A C 1.0970(4) 0.0652(4) 0.6405(3) 0.0212(16) Uani 0.410(4) 1 d PG B 2
H43A H 1.1312 0.1182 0.6613 0.025 Uiso 0.410(4) 1 calc PR B 2
C44A C 0.9454(11) -0.1760(9) 0.5505(5) 0.039(4) Uani 0.410(4) 1 d PD B 2
C45A C 1.2539(6) 0.0573(7) 0.5363(4) 0.038(2) Uani 0.410(4) 1 d PD B 2
F7A F 0.9761(7) -0.1904(5) 0.4796(3) 0.0470(16) Uani 0.410(4) 1 d PD B 2
F8A F 0.8361(7) -0.1659(6) 0.5603(4) 0.059(2) Uani 0.410(4) 1 d PD B 2
F9A F 0.9690(8) -0.2663(5) 0.5810(4) 0.058(2) Uani 0.410(4) 1 d PD B 2
F10A F 1.3400(7) 0.0090(9) 0.5590(5) 0.066(3) Uani 0.410(4) 1 d PD B 2
F11A F 1.2619(7) 0.1569(6) 0.5459(5) 0.045(2) Uani 0.410(4) 1 d PD B 2
F12A F 1.2676(4) 0.0449(5) 0.4644(3) 0.0463(16) Uani 0.410(4) 1 d PD B 2
C46 C 0.9575(2) 0.2128(2) 0.76093(15) 0.0197(5) Uani 1 1 d . . .
C47 C 0.9870(2) 0.2754(2) 0.69974(16) 0.0215(5) Uani 1 1 d . B .
H47 H 0.9974 0.2454 0.6530 0.026 Uiso 1 1 calc R . .
C48 C 1.0016(2) 0.3802(2) 0.70509(16) 0.0229(5) Uani 1 1 d . . .
C49 C 0.9862(2) 0.4274(2) 0.77225(17) 0.0249(5) Uani 1 1 d . B .
H49 H 0.9973 0.4986 0.7762 0.030 Uiso 1 1 calc R . .
C50 C 0.9541(2) 0.3674(2) 0.83382(17) 0.0245(5) Uani 1 1 d . . .
C51 C 0.9406(2) 0.2624(2) 0.82825(16) 0.0226(5) Uani 1 1 d . B .
H51 H 0.9194 0.2233 0.8712 0.027 Uiso 1 1 calc R . .
C52 C 1.0388(3) 0.4401(2) 0.63699(18) 0.0283(6) Uani 1 1 d . B .
C53 C 0.9337(3) 0.4190(2) 0.90610(19) 0.0318(6) Uani 1 1 d . B .
C54 C 0.7991(2) 0.09608(19) 0.75504(15) 0.0193(5) Uani 1 1 d . . .
C55 C 0.7561(3) 0.1235(2) 0.69228(16) 0.0251(5) Uani 1 1 d . B .
H55 H 0.8049 0.1314 0.6478 0.030 Uiso 1 1 calc R . .
C56 C 0.6438(3) 0.1396(2) 0.6931(2) 0.0350(8) Uani 1 1 d . . .
C57 C 0.5696(3) 0.1296(2) 0.7574(2) 0.0389(9) Uani 1 1 d . B .
H57 H 0.4929 0.1407 0.7582 0.047 Uiso 1 1 calc R . .
C58 C 0.6110(3) 0.1031(2) 0.8199(2) 0.0343(7) Uani 1 1 d . . .
C59 C 0.7232(2) 0.0867(2) 0.81865(17) 0.0241(5) Uani 1 1 d . B .
H59 H 0.7491 0.0685 0.8625 0.029 Uiso 1 1 calc R . .
C60 C 0.6043(4) 0.1732(3) 0.6241(3) 0.0536(13) Uani 1 1 d . B .
C61 C 0.5354(3) 0.0906(3) 0.8911(3) 0.0535(13) Uani 0.726(16) 1 d PD B 1
F22 F 0.5186(7) -0.0073(3) 0.9096(5) 0.052(2) Uani 0.726(16) 1 d PD B 1
F23 F 0.5817(5) 0.1260(5) 0.9502(3) 0.0596(16) Uani 0.726(16) 1 d PD B 1
F24 F 0.4401(3) 0.1403(4) 0.8991(4) 0.064(2) Uani 0.726(16) 1 d PD B 1
C61A C 0.5354(3) 0.0906(3) 0.8911(3) 0.0535(13) Uani 0.274(16) 1 d PD B 2
F22A F 0.5421(14) 0.1543(11) 0.9348(8) 0.068(5) Uani 0.274(16) 1 d PDU B 2
F23A F 0.4289(9) 0.1049(13) 0.8674(8) 0.061(4) Uani 0.274(16) 1 d PDU B 2
F24A F 0.538(2) -0.0067(9) 0.9084(16) 0.092(10) Uani 0.274(16) 1 d PD B 2
F1 F 0.9212(2) -0.29247(18) 0.95973(13) 0.0509(6) Uani 1 1 d . . .
F2 F 0.9434(2) -0.31374(17) 0.84392(14) 0.0530(6) Uani 1 1 d . . .
F3 F 0.79671(18) -0.23867(17) 0.89997(14) 0.0457(5) Uani 1 1 d . . .
F4 F 1.1834(3) -0.0555(2) 1.00626(16) 0.0695(9) Uani 1 1 d . . .
F5 F 1.2812(2) -0.0416(3) 0.90118(19) 0.0782(11) Uani 1 1 d . . .
F6 F 1.19428(17) 0.09084(15) 0.95256(11) 0.0357(4) Uani 1 1 d . . .
F13 F 1.14246(19) 0.4152(2) 0.60818(15) 0.0608(8) Uani 1 1 d . . .
F14 F 0.9803(2) 0.4246(2) 0.58565(15) 0.0668(9) Uani 1 1 d . . .
F15 F 1.0337(3) 0.54063(17) 0.64698(15) 0.0661(9) Uani 1 1 d . . .
F16 F 1.0225(2) 0.4641(2) 0.92009(14) 0.0519(6) Uani 1 1 d . . .
F17 F 0.85377(18) 0.49367(16) 0.91006(12) 0.0404(5) Uani 1 1 d . . .
F18 F 0.9024(2) 0.35475(17) 0.96181(12) 0.0481(6) Uani 1 1 d . . .
F19 F 0.5342(6) 0.2505(6) 0.6281(4) 0.073(3) Uani 0.578(7) 1 d P B 1
F20 F 0.5742(6) 0.1062(4) 0.5831(3) 0.0531(15) Uani 0.578(7) 1 d P B 1
F21 F 0.6943(4) 0.2154(5) 0.5683(3) 0.078(2) Uani 0.578(7) 1 d P B 1
F19A F 0.6363(5) 0.1084(4) 0.5774(3) 0.0307(12) Uani 0.422(7) 1 d P B 2
F20A F 0.5913(8) 0.2613(5) 0.6185(4) 0.048(2) Uani 0.422(7) 1 d PU B 2
F21A F 0.4787(4) 0.1426(5) 0.6414(3) 0.0488(18) Uani 0.422(7) 1 d P B 2
Ir1' Ir 0.4559(5) 0.6410(3) 0.70316(17) 0.01628(4) Uani 0.0347(6) 1 d P A 2
P1' P 0.4098(17) 0.5937(15) 0.8171(10) 0.01967(13) Uani 0.0347(6) 1 d P A 2

loop_
_atom_site_aniso_label
_atom_site_aniso_U_11
_atom_site_aniso_U_22
_atom_site_aniso_U_33
_atom_site_aniso_U_23
_atom_site_aniso_U_13
_atom_site_aniso_U_12
Ir1 0.02003(9) 0.01501(5) 0.01417(5) 0.00069(3) -0.00295(4) -0.00411(4)
P1 0.0260(3) 0.0186(3) 0.0149(3) -0.0008(2) -0.0031(2) -0.0061(3)
P2 0.0270(4) 0.0281(4) 0.0386(4) 0.0021(3) -0.0069(3) -0.0006(3)
C1 0.0359(17) 0.0288(15) 0.0318(16) 0.0006(12) 0.0109(13) -0.0046(13)
C2 0.054(2) 0.0350(17) 0.0209(14) 0.0092(12) 0.0000(13) -0.0174(15)
C3 0.0397(17) 0.0257(15) 0.0355(16) 0.0132(12) -0.0017(14) -0.0093(13)
C4 0.0318(15) 0.0252(14) 0.0337(16) -0.0013(12) 0.0039(12) -0.0131(12)
C5 0.0222(13) 0.0339(16) 0.0360(16) 0.0045(13) 0.0017(12) -0.0085(12)
C6 0.069(3) 0.039(2) 0.050(2) -0.0026(18) 0.034(2) 0.001(2)
C7 0.086(3) 0.067(3) 0.0195(15) 0.0101(17) -0.0077(18) -0.028(3)
C8 0.063(3) 0.037(2) 0.066(3) 0.027(2) -0.006(2) -0.0041(19)
C9 0.058(2) 0.0322(18) 0.058(2) -0.0077(17) -0.008(2) -0.0238(17)
C10 0.0237(16) 0.062(3) 0.074(3) 0.019(2) -0.0120(18) -0.0126(16)
C11 0.0244(13) 0.0212(12) 0.0239(13) 0.0041(10) -0.0035(10) -0.0077(10)
C12 0.0239(12) 0.0186(12) 0.0264(13) 0.0012(10) -0.0092(10) -0.0065(10)
C13 0.0282(14) 0.0218(13) 0.0411(17) -0.0016(12) -0.0142(13) -0.0072(11)
C14 0.0325(16) 0.0278(15) 0.056(2) 0.0046(15) -0.0114(15) -0.0161(13)
C15 0.0308(16) 0.0313(16) 0.0456(19) 0.0112(14) -0.0005(14) -0.0125(13)
C16 0.0322(15) 0.0291(15) 0.0292(15) 0.0067(12) 0.0026(12) -0.0092(12)
C17 0.0359(15) 0.0232(13) 0.0169(11) -0.0003(10) -0.0067(11) -0.0085(11)
C18 0.064(3) 0.052(2) 0.0275(17) 0.0083(16) 0.0124(17) -0.021(2)
C19 0.0339(15) 0.0256(14) 0.0239(13) 0.0020(11) -0.0106(11) -0.0049(11)
C20 0.056(2) 0.0372(18) 0.0293(16) 0.0075(13) -0.0165(15) -0.0007(16)
C21 0.0390(17) 0.0270(15) 0.0326(16) -0.0020(12) -0.0115(13) 0.0041(12)
C22 0.053(2) 0.0277(15) 0.0175(12) -0.0033(11) -0.0041(13) -0.0065(14)
C23 0.062(3) 0.065(3) 0.039(2) -0.021(2) 0.0039(19) 0.010(2)
C24 0.074(3) 0.052(2) 0.039(2) -0.0239(18) 0.0002(19) -0.028(2)
C25 0.054(3) 0.062(3) 0.061(3) 0.006(2) -0.035(2) 0.003(2)
C26 0.046(2) 0.0292(17) 0.063(3) 0.0033(17) 0.0015(19) 0.0071(15)
C27 0.0219(15) 0.042(2) 0.064(3) 0.0047(18) -0.0036(15) -0.0030(13)
B1 0.0220(13) 0.0169(12) 0.0197(13) 0.0028(10) -0.0055(10) -0.0038(10)
C30 0.0229(12) 0.0174(11) 0.0205(12) 0.0005(9) -0.0061(10) -0.0027(9)
C31 0.0243(12) 0.0194(12) 0.0211(12) 0.0012(9) -0.0079(10) -0.0052(9)
C32 0.0285(13) 0.0188(12) 0.0236(12) 0.0030(10) -0.0074(11) -0.0046(10)
C33 0.0360(15) 0.0221(13) 0.0251(13) 0.0037(10) -0.0145(12) -0.0016(11)
C34 0.0297(14) 0.0224(13) 0.0287(14) -0.0016(11) -0.0155(11) -0.0025(11)
C35 0.0251(13) 0.0194(12) 0.0282(13) 0.0008(10) -0.0095(11) -0.0047(10)
C36 0.0360(16) 0.0237(14) 0.0315(15) 0.0071(11) -0.0109(12) -0.0080(12)
C37 0.0400(18) 0.0307(16) 0.0453(19) -0.0063(14) -0.0267(16) -0.0007(13)
C38 0.0230(16) 0.0168(13) 0.0182(16) 0.0019(12) -0.0067(13) -0.0001(12)
C39 0.027(3) 0.0180(14) 0.0180(12) 0.0017(10) -0.0059(17) -0.0007(19)
C40 0.038(3) 0.013(2) 0.018(2) -0.0021(16) -0.002(3) 0.000(2)
C41 0.038(3) 0.023(3) 0.021(2) -0.0014(18) 0.000(2) 0.000(2)
C42 0.027(2) 0.021(2) 0.023(2) 0.0009(18) -0.0026(19) -0.0040(18)
C43 0.023(2) 0.019(2) 0.022(3) 0.002(2) -0.009(2) -0.0007(18)
C44 0.056(4) 0.023(3) 0.028(3) -0.002(2) -0.011(3) -0.006(3)
C45 0.030(3) 0.028(3) 0.033(3) -0.005(2) 0.011(2) -0.001(2)
F7 0.104(5) 0.057(3) 0.032(2) -0.0219(19) 0.005(2) -0.031(3)
F8 0.070(5) 0.060(4) 0.075(4) -0.032(3) -0.025(4) -0.021(4)
F9 0.112(5) 0.0189(18) 0.082(4) 0.0036(19) -0.056(4) -0.008(3)
F10 0.036(3) 0.047(3) 0.042(3) -0.012(2) 0.016(2) 0.0013(19)
F11 0.0270(17) 0.068(3) 0.045(2) -0.0163(19) 0.0026(15) -0.0093(17)
F12 0.042(3) 0.033(2) 0.072(5) 0.006(2) 0.006(3) -0.010(2)
C38A 0.0230(16) 0.0168(13) 0.0182(16) 0.0019(12) -0.0067(13) -0.0001(12)
C39A 0.027(3) 0.0180(14) 0.0180(12) 0.0017(10) -0.0059(17) -0.0007(19)
C40A 0.037(5) 0.025(4) 0.022(3) 0.002(3) -0.008(4) 0.004(4)
C41A 0.037(4) 0.024(3) 0.022(3) -0.002(3) -0.002(3) 0.015(3)
C42A 0.022(3) 0.019(4) 0.028(4) 0.000(3) 0.008(3) 0.012(3)
C43A 0.022(3) 0.016(3) 0.028(4) -0.004(3) -0.011(3) 0.003(2)
C44A 0.077(13) 0.020(4) 0.024(5) -0.009(3) -0.019(7) 0.003(7)
C45A 0.025(4) 0.047(5) 0.038(4) -0.002(4) 0.003(3) 0.013(3)
F7A 0.077(5) 0.041(3) 0.023(2) -0.006(2) -0.005(3) -0.011(3)
F8A 0.050(4) 0.061(4) 0.068(5) -0.034(3) -0.008(4) -0.013(4)
F9A 0.116(7) 0.023(3) 0.043(3) 0.008(2) -0.036(5) -0.007(4)
F10A 0.023(4) 0.110(8) 0.060(7) 0.004(5) -0.006(4) 0.023(4)
F11A 0.030(4) 0.055(4) 0.049(4) -0.004(3) -0.002(3) -0.011(3)
F12A 0.030(3) 0.070(4) 0.033(3) 0.005(3) 0.007(2) 0.011(2)
C46 0.0200(11) 0.0167(11) 0.0234(12) 0.0031(9) -0.0060(9) -0.0038(9)
C47 0.0208(12) 0.0179(12) 0.0260(13) 0.0043(10) -0.0057(10) -0.0010(9)
C48 0.0196(12) 0.0180(12) 0.0306(14) 0.0063(10) -0.0036(10) -0.0013(9)
C49 0.0224(12) 0.0160(11) 0.0380(16) 0.0012(11) -0.0090(11) -0.0033(9)
C50 0.0259(13) 0.0196(12) 0.0300(14) -0.0038(10) -0.0091(11) -0.0022(10)
C51 0.0242(13) 0.0194(12) 0.0255(13) 0.0008(10) -0.0075(10) -0.0037(10)
C52 0.0264(14) 0.0219(13) 0.0357(16) 0.0090(11) -0.0040(12) -0.0012(10)
C53 0.0397(17) 0.0231(14) 0.0350(16) -0.0051(12) -0.0107(13) -0.0065(12)
C54 0.0222(12) 0.0140(11) 0.0226(12) -0.0009(9) -0.0062(10) -0.0020(9)
C55 0.0328(15) 0.0172(12) 0.0276(13) -0.0048(10) -0.0130(11) 0.0037(10)
C56 0.0379(17) 0.0205(13) 0.053(2) -0.0143(13) -0.0289(16) 0.0103(12)
C57 0.0238(14) 0.0171(13) 0.079(3) -0.0092(15) -0.0186(16) 0.0025(11)
C58 0.0232(14) 0.0169(13) 0.060(2) 0.0017(13) 0.0022(14) -0.0020(10)
C59 0.0233(13) 0.0179(12) 0.0300(14) 0.0028(10) -0.0008(11) -0.0023(10)
C60 0.064(3) 0.043(2) 0.065(3) -0.0290(19) -0.050(2) 0.0304(19)
C61 0.0229(16) 0.0298(18) 0.096(4) 0.011(2) 0.0214(19) 0.0046(13)
F22 0.045(3) 0.028(3) 0.078(5) 0.015(2) 0.005(3) -0.0081(18)
F23 0.048(3) 0.066(3) 0.055(3) -0.013(2) 0.024(2) -0.009(2)
F24 0.0275(19) 0.054(3) 0.096(4) 0.012(3) 0.027(2) 0.0183(16)
C61A 0.0229(16) 0.0298(18) 0.096(4) 0.011(2) 0.0214(19) 0.0046(13)
F22A 0.064(8) 0.053(6) 0.070(7) -0.017(5) 0.041(6) 0.000(5)
F23A 0.061(4) 0.062(4) 0.061(4) -0.0001(10) -0.0086(12) -0.0033(11)
F24A 0.085(16) 0.073(13) 0.086(16) 0.035(10) 0.061(12) 0.020(9)
F1 0.0732(17) 0.0405(12) 0.0479(13) 0.0260(10) -0.0311(12) -0.0258(11)
F2 0.0726(17) 0.0265(10) 0.0571(15) -0.0094(10) 0.0027(13) -0.0163(11)
F3 0.0384(11) 0.0383(11) 0.0641(15) 0.0163(10) -0.0155(11) -0.0179(9)
F4 0.106(2) 0.0513(15) 0.0732(18) 0.0222(13) -0.0717(18) -0.0283(15)
F5 0.0322(12) 0.102(2) 0.108(2) -0.067(2) -0.0336(14) 0.0172(13)
F6 0.0390(11) 0.0315(10) 0.0421(11) -0.0054(8) -0.0199(9) -0.0095(8)
F13 0.0351(12) 0.0802(19) 0.0556(15) 0.0376(14) 0.0142(11) 0.0182(12)
F14 0.0742(18) 0.083(2) 0.0555(15) 0.0445(15) -0.0382(14) -0.0443(16)
F15 0.111(2) 0.0210(10) 0.0564(16) 0.0107(10) 0.0163(15) -0.0082(12)
F16 0.0440(13) 0.0587(15) 0.0574(15) -0.0297(12) -0.0153(11) -0.0114(11)
F17 0.0427(12) 0.0340(11) 0.0425(12) -0.0093(9) -0.0013(9) 0.0018(9)
F18 0.0816(18) 0.0345(11) 0.0291(10) -0.0032(8) -0.0095(11) -0.0089(11)
F19 0.086(5) 0.093(5) 0.042(3) -0.029(3) -0.036(3) 0.068(5)
F20 0.084(4) 0.041(2) 0.042(2) -0.0123(18) -0.029(3) -0.006(3)
F21 0.043(3) 0.128(5) 0.071(3) 0.070(3) -0.035(2) -0.034(3)
F19A 0.028(3) 0.043(3) 0.022(2) -0.0138(18) -0.012(2) 0.014(2)
F20A 0.098(6) 0.018(2) 0.038(3) 0.004(2) -0.042(4) 0.003(3)
F21A 0.033(3) 0.077(5) 0.040(3) -0.012(3) -0.022(2) 0.011(3)
Ir1' 0.02003(9) 0.01501(5) 0.01417(5) 0.00069(3) -0.00295(4) -0.00411(4)
P1' 0.0260(3) 0.0186(3) 0.0149(3) -0.0008(2) -0.0031(2) -0.0061(3)

loop_
_atom_type_symbol
_atom_type_description
_atom_type_scat_dispersion_real
_atom_type_scat_dispersion_imag
_atom_type_scat_source
C C 0.0033 0.0016 'International Tables Vol C Tables 4.2.6.8 and 6.1.1.4'
H H 0.0000 0.0000 'International Tables Vol C Tables 4.2.6.8 and 6.1.1.4'
B B 0.0013 0.0007 'International Tables Vol C Tables 4.2.6.8 and 6.1.1.4'
F F 0.0171 0.0103 'International Tables Vol C Tables 4.2.6.8 and 6.1.1.4'
P P 0.1023 0.0942 'International Tables Vol C Tables 4.2.6.8 and 6.1.1.4'
Ir Ir -1.4442 7.9887 'International Tables Vol C Tables 4.2.6.8 and 6.1.1.4'

loop_
_geom_angle_atom_site_label_1
_geom_angle_atom_site_label_2
_geom_angle_atom_site_label_3
_geom_angle
C17 Ir1 C2 97.03(12)
C17 Ir1 C1 93.71(12)
C2 Ir1 C1 37.39(14)
C17 Ir1 C3 130.85(12)
C2 Ir1 C3 36.83(13)
C1 Ir1 C3 60.77(13)
C17 Ir1 P2 84.91(9)
C2 Ir1 P2 105.58(11)
C1 Ir1 P2 142.61(10)
C3 Ir1 P2 92.39(10)
C17 Ir1 P1 79.81(8)
C2 Ir1 P1 157.34(11)
C1 Ir1 P1 120.05(10)
C3 Ir1 P1 148.83(10)
P2 Ir1 P1 96.54(3)
C17 Ir1 C4 154.45(12)
C2 Ir1 C4 61.72(12)
C1 Ir1 C4 60.88(12)
C3 Ir1 C4 36.16(13)
P2 Ir1 C4 113.22(9)
P1 Ir1 C4 113.93(9)
C17 Ir1 C5 122.53(12)
C2 Ir1 C5 61.52(13)
C1 Ir1 C5 36.07(13)
C3 Ir1 C5 60.27(13)
P2 Ir1 C5 149.48(9)
P1 Ir1 C5 101.08(9)
C4 Ir1 C5 36.47(12)
C11 P1 C22 112.58(15)
C11 P1 C19 103.21(14)
C22 P1 C19 101.59(15)
C11 P1 Ir1 105.48(9)
C22 P1 Ir1 119.62(11)
C19 P1 Ir1 113.33(10)
C27 P2 C25 98.5(2)
C27 P2 C26 101.79(19)
C25 P2 C26 101.7(2)
C27 P2 Ir1 122.35(13)
C25 P2 Ir1 111.85(17)
C26 P2 Ir1 117.33(15)
C5 C1 C2 108.6(3)
C5 C1 C6 127.8(4)
C2 C1 C6 123.1(4)
C5 C1 Ir1 73.43(18)
C2 C1 Ir1 69.96(19)
C6 C1 Ir1 129.3(2)
C3 C2 C1 106.6(3)
C3 C2 C7 128.1(4)
C1 C2 C7 124.3(4)
C3 C2 Ir1 73.47(18)
C1 C2 Ir1 72.65(18)
C7 C2 Ir1 127.9(3)
C4 C3 C2 109.5(3)
C4 C3 C8 123.4(4)
C2 C3 C8 126.2(4)
C4 C3 Ir1 72.74(17)
C2 C3 Ir1 69.70(17)
C8 C3 Ir1 132.6(3)
C3 C4 C5 107.0(3)
C3 C4 C9 125.6(3)
C5 C4 C9 125.7(3)
C3 C4 Ir1 71.10(17)
C5 C4 Ir1 71.88(17)
C9 C4 Ir1 133.6(2)
C1 C5 C4 108.2(3)
C1 C5 C10 126.2(4)
C4 C5 C10 124.5(4)
C1 C5 Ir1 70.50(18)
C4 C5 Ir1 71.65(17)
C10 C5 Ir1 132.8(2)
C12 C11 C16 120.2(3)
C12 C11 P1 109.8(2)
C16 C11 P1 129.9(2)
C13 C12 C11 119.7(3)
C13 C12 C17 119.5(3)
C11 C12 C17 120.8(2)
C14 C13 C12 120.3(3)
C14 C13 H13 119.9
C12 C13 H13 119.9
C15 C14 C13 119.9(3)
C15 C14 H14 120.1
C13 C14 H14 120.1
C14 C15 C16 122.2(3)
C14 C15 H15 118.9
C16 C15 H15 118.9
C15 C16 C11 117.7(3)
C15 C16 C18 116.5(3)
C11 C16 C18 125.8(3)
C12 C17 Ir1 116.83(18)
C12 C17 H17A 108.1
Ir1 C17 H17A 108.1
C12 C17 H17B 108.1
Ir1 C17 H17B 108.1
H17A C17 H17B 107.3
C21 C19 C20 108.0(3)
C21 C19 P1 111.0(2)
C20 C19 P1 115.4(2)
C21 C19 H19 107.4
C20 C19 H19 107.4
P1 C19 H19 107.4
C19 C20 H20A 109.5
C19 C20 H20B 109.5
H20A C20 H20B 109.5
C19 C20 H20C 109.5
H20A C20 H20C 109.5
H20B C20 H20C 109.5
C19 C21 H21A 109.5
C19 C21 H21B 109.5
H21A C21 H21B 109.5
C19 C21 H21C 109.5
H21A C21 H21C 109.5
H21B C21 H21C 109.5
C24 C22 C23 110.3(4)
C24 C22 P1 109.3(2)
C23 C22 P1 114.8(3)
C24 C22 H22 107.4
C23 C22 H22 107.4
P1 C22 H22 107.4
C22 C23 H23A 109.5
C22 C23 H23B 109.5
H23A C23 H23B 109.5
C22 C23 H23C 109.5
H23A C23 H23C 109.5
H23B C23 H23C 109.5
C22 C24 H24A 109.5
C22 C24 H24B 109.5
H24A C24 H24B 109.5
C22 C24 H24C 109.5
H24A C24 H24C 109.5
H24B C24 H24C 109.5
P2 C25 H25A 109.5
P2 C25 H25B 109.5
H25A C25 H25B 109.5
P2 C25 H25C 109.5
H25A C25 H25C 109.5
H25B C25 H25C 109.5
P2 C26 H26A 109.5
P2 C26 H26B 109.5
H26A C26 H26B 109.5
P2 C26 H26C 109.5
H26A C26 H26C 109.5
H26B C26 H26C 109.5
P2 C27 H27A 109.5
P2 C27 H27B 109.5
H27A C27 H27B 109.5
P2 C27 H27C 109.5
H27A C27 H27C 109.5
H27B C27 H27C 109.5
C38 B1 C30 100.8(3)
C38 B1 C54 116.4(2)
C30 B1 C54 112.5(2)
C38 B1 C46 110.6(3)
C30 B1 C46 113.9(2)
C54 B1 C46 103.1(2)
C31 C30 C35 115.5(2)
C31 C30 B1 120.2(2)
C35 C30 B1 123.8(2)
C32 C31 C30 122.4(2)
C32 C31 H31 118.8
C30 C31 H31 118.8
C33 C32 C31 121.0(3)
C33 C32 C36 119.6(3)
C31 C32 C36 119.3(3)
C34 C33 C32 117.8(3)
C34 C33 H33 121.1
C32 C33 H33 121.1
C33 C34 C35 121.2(3)
C33 C34 C37 118.7(3)
C35 C34 C37 120.0(3)
C34 C35 C30 122.1(3)
C34 C35 H35 118.9
C30 C35 H35 118.9
F1 C36 F3 105.8(3)
F1 C36 F2 107.5(3)
F3 C36 F2 105.4(3)
F1 C36 C32 113.3(3)
F3 C36 C32 112.6(3)
F2 C36 C32 111.7(3)
F5 C37 F6 107.6(3)
F5 C37 F4 106.8(3)
F6 C37 F4 105.7(3)
F5 C37 C34 111.6(3)
F6 C37 C34 113.0(3)
F4 C37 C34 111.7(3)
C39 C38 C43 120.0
C39 C38 B1 122.4(3)
C43 C38 B1 117.6(3)
C40 C39 C38 120.0
C40 C39 H39 120.0
C38 C39 H39 120.0
C39 C40 C41 120.0
C39 C40 C44 120.5(4)
C41 C40 C44 119.2(4)
C42 C41 C40 120.0
C42 C41 H41 120.0
C40 C41 H41 120.0
C41 C42 C43 120.0
C41 C42 C45 123.1(3)
C43 C42 C45 116.8(3)
C42 C43 C38 120.0
C42 C43 H43 120.0
C38 C43 H43 120.0
F7 C44 F9 109.0(6)
F7 C44 F8 103.6(7)
F9 C44 F8 103.7(7)
F7 C44 C40 113.8(5)
F9 C44 C40 113.5(6)
F8 C44 C40 112.3(7)
F10 C45 F12 107.9(5)
F10 C45 F11 106.1(5)
F12 C45 F11 104.8(5)
F10 C45 C42 114.2(5)
F12 C45 C42 112.2(5)
F11 C45 C42 111.1(4)
C39A C38A C43A 120.0
C40A C39A C38A 120.0
C40A C39A H39A 120.0
C38A C39A H39A 120.0
C41A C40A C39A 120.0
C41A C40A C44A 120.9(6)
C39A C40A C44A 119.1(6)
C40A C41A C42A 120.0
C40A C41A H41A 120.0
C42A C41A H41A 120.0
C43A C42A C41A 120.0
C43A C42A C45A 120.7(5)
C41A C42A C45A 119.0(5)
C42A C43A C38A 120.0
C42A C43A H43A 120.0
C38A C43A H43A 120.0
F7A C44A F8A 105.0(10)
F7A C44A F9A 104.8(9)
F8A C44A F9A 105.5(11)
F7A C44A C40A 114.3(10)
F8A C44A C40A 113.9(9)
F9A C44A C40A 112.5(9)
F11A C45A F10A 106.9(8)
F11A C45A F12A 105.5(7)
F10A C45A F12A 106.9(7)
F11A C45A C42A 112.5(7)
F10A C45A C42A 110.4(8)
F12A C45A C42A 114.3(7)
C47 C46 C51 116.0(2)
C47 C46 B1 122.2(2)
C51 C46 B1 121.4(2)
C48 C47 C46 122.3(3)
C48 C47 H47 118.8
C46 C47 H47 118.8
C49 C48 C47 120.8(3)
C49 C48 C52 120.5(3)
C47 C48 C52 118.7(3)
C48 C49 C50 118.0(3)
C48 C49 H49 121.0
C50 C49 H49 121.0
C49 C50 C51 121.0(3)
C49 C50 C53 118.1(3)
C51 C50 C53 120.9(3)
C50 C51 C46 121.9(3)
C50 C51 H51 119.1
C46 C51 H51 119.1
F14 C52 F15 106.3(3)
F14 C52 F13 105.9(3)
F15 C52 F13 105.7(3)
F14 C52 C48 112.7(3)
F15 C52 C48 113.4(3)
F13 C52 C48 112.3(2)
F16 C53 F17 106.0(3)
F16 C53 F18 107.1(3)
F17 C53 F18 105.7(3)
F16 C53 C50 112.2(3)
F17 C53 C50 111.9(3)
F18 C53 C50 113.5(3)
C59 C54 C55 116.3(3)
C59 C54 B1 122.6(2)
C55 C54 B1 120.5(2)
C56 C55 C54 121.9(3)
C56 C55 H55 119.1
C54 C55 H55 119.1
C55 C56 C57 120.8(3)
C55 C56 C60 118.7(4)
C57 C56 C60 120.5(3)
C58 C57 C56 118.0(3)
C58 C57 H57 121.0
C56 C57 H57 121.0
C57 C58 C59 121.0(3)
C57 C58 C61 120.8(3)
C59 C58 C61 118.3(3)
C58 C59 C54 122.1(3)
C58 C59 H59 119.0
C54 C59 H59 119.0
F20A C60 F19A 129.8(7)
F20A C60 F20 125.8(5)
F19A C60 F19 133.3(5)
F20 C60 F19 107.7(6)
F20A C60 C56 113.5(4)
F19A C60 C56 108.9(4)
F20 C60 C56 119.9(4)
F19 C60 C56 116.9(4)
F20A C60 F21 69.4(6)
F19A C60 F21 70.4(5)
F20 C60 F21 96.9(5)
F19 C60 F21 99.1(6)
C56 C60 F21 112.6(3)
F20A C60 F21A 99.8(6)
F19A C60 F21A 97.2(5)
F20 C60 F21A 62.7(4)
F19 C60 F21A 66.0(5)
C56 C60 F21A 101.0(4)
F21 C60 F21A 146.3(4)
F24 C61 F22 107.5(5)
F24 C61 F23 102.8(4)
F22 C61 F23 102.2(5)
F24 C61 C58 117.5(4)
F22 C61 C58 113.5(5)
F23 C61 C58 111.7(3)

loop_
_geom_bond_atom_site_label_1
_geom_bond_atom_site_label_2
_geom_bond_distance
Ir1 C17 2.118(3)
Ir1 C2 2.232(3)
Ir1 C1 2.267(3)
Ir1 C3 2.281(3)
Ir1 P2 2.2881(9)
Ir1 P1 2.2978(7)
Ir1 C4 2.302(3)
Ir1 C5 2.305(3)
P1 C11 1.828(3)
P1 C22 1.858(3)
P1 C19 1.868(3)
P2 C27 1.819(4)
P2 C25 1.821(4)
P2 C26 1.824(4)
C1 C5 1.416(5)
C1 C2 1.442(5)
C1 C6 1.506(5)
C2 C3 1.426(5)
C2 C7 1.491(5)
C3 C4 1.423(5)
C3 C8 1.489(5)
C4 C5 1.442(5)
C4 C9 1.500(5)
C5 C10 1.498(5)
C6 H6A 0.9800
C6 H6B 0.9800
C6 H6C 0.9800
C7 H7A 0.9800
C7 H7B 0.9800
C7 H7C 0.9800
C8 H8A 0.9800
C8 H8B 0.9800
C8 H8C 0.9800
C9 H9A 0.9800
C9 H9B 0.9800
C9 H9C 0.9800
C10 H10A 0.9800
C10 H10B 0.9800
C10 H10C 0.9800
C11 C12 1.409(4)
C11 C16 1.410(4)
C12 C13 1.395(4)
C12 C17 1.518(4)
C13 C14 1.380(5)
C13 H13 0.9500
C14 C15 1.374(6)
C14 H14 0.9500
C15 C16 1.401(5)
C15 H15 0.9500
C16 C18 1.506(5)
C17 H17A 0.9900
C17 H17B 0.9900
C18 H18A 0.9800
C18 H18B 0.9800
C18 H18C 0.9800
C19 C21 1.525(4)
C19 C20 1.534(4)
C19 H19 1.0000
C20 H20A 0.9800
C20 H20B 0.9800
C20 H20C 0.9800
C21 H21A 0.9800
C21 H21B 0.9800
C21 H21C 0.9800
C22 C24 1.521(5)
C22 C23 1.525(6)
C22 H22 1.0000
C23 H23A 0.9800
C23 H23B 0.9800
C23 H23C 0.9800
C24 H24A 0.9800
C24 H24B 0.9800
C24 H24C 0.9800
C25 H25A 0.9800
C25 H25B 0.9800
C25 H25C 0.9800
C26 H26A 0.9800
C26 H26B 0.9800
C26 H26C 0.9800
C27 H27A 0.9800
C27 H27B 0.9800
C27 H27C 0.9800
B1 C38 1.631(4)
B1 C30 1.635(4)
B1 C54 1.637(4)
B1 C46 1.638(4)
C30 C31 1.398(4)
C30 C35 1.404(4)
C31 C32 1.393(4)
C31 H31 0.9500
C32 C33 1.389(4)
C32 C36 1.493(4)
C33 C34 1.380(4)
C33 H33 0.9500
C34 C35 1.397(4)
C34 C37 1.507(4)
C35 H35 0.9500
C36 F1 1.331(4)
C36 F3 1.338(4)
C36 F2 1.342(4)
C37 F5 1.313(5)
C37 F6 1.332(4)
C37 F4 1.348(5)
C38 C39 1.3900
C38 C43 1.3900
C39 C40 1.3900
C39 H39 0.9500
C40 C41 1.3900
C40 C44 1.493(7)
C41 C42 1.3900
C41 H41 0.9500
C42 C43 1.3900
C42 C45 1.477(6)
C43 H43 0.9500
C44 F7 1.321(7)
C44 F9 1.321(7)
C44 F8 1.350(8)
C45 F10 1.325(6)
C45 F12 1.338(7)
C45 F11 1.346(7)
C38A C39A 1.3900
C38A C43A 1.3900
C39A C40A 1.3900
C39A H39A 0.9500
C40A C41A 1.3900
C40A C44A 1.479(15)
C41A C42A 1.3900
C41A H41A 0.9500
C42A C43A 1.3900
C42A C45A 1.496(10)
C43A H43A 0.9500
C44A F7A 1.328(11)
C44A F8A 1.333(12)
C44A F9A 1.336(11)
C45A F11A 1.323(10)
C45A F10A 1.332(9)
C45A F12A 1.338(8)
C46 C47 1.402(4)
C46 C51 1.403(4)
C47 C48 1.393(4)
C47 H47 0.9500
C48 C49 1.387(4)
C48 C52 1.499(4)
C49 C50 1.393(4)
C49 H49 0.9500
C50 C51 1.394(4)
C50 C53 1.496(4)
C51 H51 0.9500
C52 F14 1.319(4)
C52 F15 1.321(4)
C52 F13 1.330(4)
C53 F16 1.340(4)
C53 F17 1.340(4)
C53 F18 1.343(4)
C54 C59 1.394(4)
C54 C55 1.399(4)
C55 C56 1.390(4)
C55 H55 0.9500
C56 C57 1.393(6)
C56 C60 1.504(5)
C57 C58 1.382(6)
C57 H57 0.9500
C58 C59 1.390(4)
C58 C61 1.504(6)
C59 H59 0.9500
C60 F20A 1.154(7)
C60 F19A 1.226(6)
C60 F20 1.281(5)
C60 F19 1.285(6)
C60 F21 1.514(7)
C60 F21A 1.604(8)
C61 F24 1.300(4)
C61 F22 1.333(6)
C61 F23 1.422(7)
Ir1' P1' 2.197(19)

loop_
_geom_torsion_atom_site_label_1
_geom_torsion_atom_site_label_2
_geom_torsion_atom_site_label_3
_geom_torsion_atom_site_label_4
_geom_torsion
C17 Ir1 P1 C11 -22.53(14)
C2 Ir1 P1 C11 -106.3(3)
C1 Ir1 P1 C11 -110.91(15)
C3 Ir1 P1 C11 166.8(2)
P2 Ir1 P1 C11 61.08(11)
C4 Ir1 P1 C11 -179.91(14)
C5 Ir1 P1 C11 -143.96(14)
C17 Ir1 P1 C22 -150.53(17)
C2 Ir1 P1 C22 125.7(3)
C1 Ir1 P1 C22 121.08(17)
C3 Ir1 P1 C22 38.8(2)
P2 Ir1 P1 C22 -66.93(14)
C4 Ir1 P1 C22 52.08(17)
C5 Ir1 P1 C22 88.03(17)
C17 Ir1 P1 C19 89.67(14)
C2 Ir1 P1 C19 5.9(3)
C1 Ir1 P1 C19 1.28(15)
C3 Ir1 P1 C19 -81.0(2)
P2 Ir1 P1 C19 173.27(11)
C4 Ir1 P1 C19 -67.72(14)
C5 Ir1 P1 C19 -31.77(14)
C17 Ir1 P2 C27 47.38(19)
C2 Ir1 P2 C27 143.3(2)
C1 Ir1 P2 C27 136.8(2)
C3 Ir1 P2 C27 178.2(2)
P1 Ir1 P2 C27 -31.72(18)
C4 Ir1 P2 C27 -151.3(2)
C5 Ir1 P2 C27 -156.9(2)
C17 Ir1 P2 C25 -68.9(2)
C2 Ir1 P2 C25 27.0(2)
C1 Ir1 P2 C25 20.6(2)
C3 Ir1 P2 C25 61.9(2)
P1 Ir1 P2 C25 -147.98(18)
C4 Ir1 P2 C25 92.5(2)
C5 Ir1 P2 C25 86.9(3)
C17 Ir1 P2 C26 174.22(19)
C2 Ir1 P2 C26 -89.88(19)
C1 Ir1 P2 C26 -96.3(2)
C3 Ir1 P2 C26 -54.97(19)
P1 Ir1 P2 C26 95.12(17)
C4 Ir1 P2 C26 -24.4(2)
C5 Ir1 P2 C26 -30.0(3)
C17 Ir1 C1 C5 -145.7(2)
C2 Ir1 C1 C5 117.5(3)
C3 Ir1 C1 C5 78.6(2)
P2 Ir1 C1 C5 127.82(19)
P1 Ir1 C1 C5 -65.4(2)
C4 Ir1 C1 C5 37.0(2)
C17 Ir1 C1 C2 96.7(2)
C3 Ir1 C1 C2 -38.9(2)
P2 Ir1 C1 C2 10.3(3)
P1 Ir1 C1 C2 177.10(17)
C4 Ir1 C1 C2 -80.5(2)
C5 Ir1 C1 C2 -117.5(3)
C17 Ir1 C1 C6 -20.1(4)
C2 Ir1 C1 C6 -116.9(5)
C3 Ir1 C1 C6 -155.8(5)
P2 Ir1 C1 C6 -106.6(4)
P1 Ir1 C1 C6 60.2(4)
C4 Ir1 C1 C6 162.6(5)
C5 Ir1 C1 C6 125.6(5)
C5 C1 C2 C3 2.4(4)
C6 C1 C2 C3 -169.3(3)
Ir1 C1 C2 C3 66.1(2)
C5 C1 C2 C7 171.8(3)
C6 C1 C2 C7 0.1(5)
Ir1 C1 C2 C7 -124.4(4)
C5 C1 C2 Ir1 -63.7(2)
C6 C1 C2 Ir1 124.5(3)
C17 Ir1 C2 C3 159.2(2)
C1 Ir1 C2 C3 -113.9(3)
P2 Ir1 C2 C3 72.5(2)
P1 Ir1 C2 C3 -120.5(3)
C4 Ir1 C2 C3 -35.8(2)
C5 Ir1 C2 C3 -77.5(2)
C17 Ir1 C2 C1 -86.9(2)
C3 Ir1 C2 C1 113.9(3)
P2 Ir1 C2 C1 -173.55(18)
P1 Ir1 C2 C1 -6.5(4)
C4 Ir1 C2 C1 78.1(2)
C5 Ir1 C2 C1 36.4(2)
C17 Ir1 C2 C7 33.5(4)
C1 Ir1 C2 C7 120.4(5)
C3 Ir1 C2 C7 -125.7(5)
P2 Ir1 C2 C7 -53.2(4)
P1 Ir1 C2 C7 113.8(4)
C4 Ir1 C2 C7 -161.5(4)
C5 Ir1 C2 C7 156.8(4)
C1 C2 C3 C4 -3.4(4)
C7 C2 C3 C4 -172.3(4)
Ir1 C2 C3 C4 62.2(2)
C1 C2 C3 C8 165.8(4)
C7 C2 C3 C8 -3.1(6)
Ir1 C2 C3 C8 -128.6(4)
C1 C2 C3 Ir1 -65.6(2)
C7 C2 C3 Ir1 125.5(4)
C17 Ir1 C3 C4 -147.0(2)
C2 Ir1 C3 C4 -119.2(3)
C1 Ir1 C3 C4 -79.7(2)
P2 Ir1 C3 C4 127.71(19)
P1 Ir1 C3 C4 20.9(3)
C5 Ir1 C3 C4 -38.0(2)
C17 Ir1 C3 C2 -27.8(3)
C1 Ir1 C3 C2 39.5(2)
P2 Ir1 C3 C2 -113.1(2)
P1 Ir1 C3 C2 140.1(2)
C4 Ir1 C3 C2 119.2(3)
C5 Ir1 C3 C2 81.2(2)
C17 Ir1 C3 C8 93.3(4)
C2 Ir1 C3 C8 121.0(5)
C1 Ir1 C3 C8 160.5(5)
P2 Ir1 C3 C8 7.9(4)
P1 Ir1 C3 C8 -98.9(4)
C4 Ir1 C3 C8 -119.8(5)
C5 Ir1 C3 C8 -157.8(5)
C2 C3 C4 C5 3.0(4)
C8 C3 C4 C5 -166.5(3)
Ir1 C3 C4 C5 63.4(2)
C2 C3 C4 C9 169.0(3)
C8 C3 C4 C9 -0.6(6)
Ir1 C3 C4 C9 -130.7(3)
C2 C3 C4 Ir1 -60.3(2)
C8 C3 C4 Ir1 130.1(4)
C17 Ir1 C4 C3 73.0(4)
C2 Ir1 C4 C3 36.5(2)
C1 Ir1 C4 C3 79.3(2)
P2 Ir1 C4 C3 -59.3(2)
P1 Ir1 C4 C3 -168.34(18)
C5 Ir1 C4 C3 115.9(3)
C17 Ir1 C4 C5 -42.9(4)
C2 Ir1 C4 C5 -79.4(2)
C1 Ir1 C4 C5 -36.6(2)
C3 Ir1 C4 C5 -115.9(3)
P2 Ir1 C4 C5 -175.25(17)
P1 Ir1 C4 C5 75.74(19)
C17 Ir1 C4 C9 -165.4(3)
C2 Ir1 C4 C9 158.1(4)
C1 Ir1 C4 C9 -159.1(4)
C3 Ir1 C4 C9 121.6(5)
P2 Ir1 C4 C9 62.3(4)
P1 Ir1 C4 C9 -46.8(4)
C5 Ir1 C4 C9 -122.5(5)
C2 C1 C5 C4 -0.6(4)
C6 C1 C5 C4 170.6(3)
Ir1 C1 C5 C4 -62.1(2)
C2 C1 C5 C10 -169.2(3)
C6 C1 C5 C10 2.1(6)
Ir1 C1 C5 C10 129.4(3)
C2 C1 C5 Ir1 61.5(2)
C6 C1 C5 Ir1 -127.3(4)
C3 C4 C5 C1 -1.5(3)
C9 C4 C5 C1 -167.4(3)
Ir1 C4 C5 C1 61.4(2)
C3 C4 C5 C10 167.3(3)
C9 C4 C5 C10 1.4(5)
Ir1 C4 C5 C10 -129.8(3)
C3 C4 C5 Ir1 -62.8(2)
C9 C4 C5 Ir1 131.2(3)
C17 Ir1 C5 C1 41.8(2)
C2 Ir1 C5 C1 -37.8(2)
C3 Ir1 C5 C1 -80.1(2)
P2 Ir1 C5 C1 -109.2(2)
P1 Ir1 C5 C1 126.71(19)
C4 Ir1 C5 C1 -117.8(3)
C17 Ir1 C5 C4 159.62(18)
C2 Ir1 C5 C4 80.0(2)
C1 Ir1 C5 C4 117.8(3)
C3 Ir1 C5 C4 37.7(2)
P2 Ir1 C5 C4 8.6(3)
P1 Ir1 C5 C4 -115.48(18)
C17 Ir1 C5 C10 -80.0(4)
C2 Ir1 C5 C10 -159.6(4)
C1 Ir1 C5 C10 -121.8(5)
C3 Ir1 C5 C10 158.1(4)
P2 Ir1 C5 C10 129.0(4)
P1 Ir1 C5 C10 4.9(4)
C4 Ir1 C5 C10 120.4(5)
C22 P1 C11 C12 153.3(2)
C19 P1 C11 C12 -97.9(2)
Ir1 P1 C11 C12 21.2(2)
C22 P1 C11 C16 -30.9(4)
C19 P1 C11 C16 77.9(3)
Ir1 P1 C11 C16 -163.0(3)
C16 C11 C12 C13 -1.1(5)
P1 C11 C12 C13 175.2(2)
C16 C11 C12 C17 178.8(3)
P1 C11 C12 C17 -4.9(4)
C11 C12 C13 C14 2.0(5)
C17 C12 C13 C14 -177.9(3)
C12 C13 C14 C15 -0.8(5)
C13 C14 C15 C16 -1.4(6)
C14 C15 C16 C11 2.2(5)
C14 C15 C16 C18 -179.3(4)
C12 C11 C16 C15 -0.9(5)
P1 C11 C16 C15 -176.4(3)
C12 C11 C16 C18 -179.3(4)
P1 C11 C16 C18 5.3(6)
C13 C12 C17 Ir1 163.2(2)
C11 C12 C17 Ir1 -16.7(4)
C2 Ir1 C17 C12 -179.5(2)
C1 Ir1 C17 C12 143.1(2)
C3 Ir1 C17 C12 -163.1(2)
P2 Ir1 C17 C12 -74.4(2)
P1 Ir1 C17 C12 23.2(2)
C4 Ir1 C17 C12 148.6(3)
C5 Ir1 C17 C12 119.9(2)
C11 P1 C19 C21 59.5(2)
C22 P1 C19 C21 176.3(2)
Ir1 P1 C19 C21 -54.1(2)
C11 P1 C19 C20 -63.8(3)
C22 P1 C19 C20 53.0(3)
Ir1 P1 C19 C20 -177.4(2)
C11 P1 C22 C24 -177.2(3)
C19 P1 C22 C24 73.0(3)
Ir1 P1 C22 C24 -52.6(3)
C11 P1 C22 C23 -52.8(3)
C19 P1 C22 C23 -162.6(3)
Ir1 P1 C22 C23 71.8(3)
C38 B1 C30 C31 -82.2(3)
C54 B1 C30 C31 42.4(3)
C46 B1 C30 C31 159.3(3)
C38 B1 C30 C35 89.6(3)
C54 B1 C30 C35 -145.7(3)
C46 B1 C30 C35 -28.8(4)
C35 C30 C31 C32 1.2(4)
B1 C30 C31 C32 173.7(3)
C30 C31 C32 C33 -0.9(5)
C30 C31 C32 C36 -178.5(3)
C31 C32 C33 C34 0.4(5)
C36 C32 C33 C34 178.0(3)
C32 C33 C34 C35 -0.4(5)
C32 C33 C34 C37 -176.9(3)
C33 C34 C35 C30 0.8(5)
C37 C34 C35 C30 177.3(3)
C31 C30 C35 C34 -1.1(4)
B1 C30 C35 C34 -173.4(3)
C33 C32 C36 F1 21.6(4)
C31 C32 C36 F1 -160.7(3)
C33 C32 C36 F3 141.7(3)
C31 C32 C36 F3 -40.7(4)
C33 C32 C36 F2 -100.0(4)
C31 C32 C36 F2 77.7(4)
C33 C34 C37 F5 89.3(4)
C35 C34 C37 F5 -87.3(4)
C33 C34 C37 F6 -149.3(3)
C35 C34 C37 F6 34.1(5)
C33 C34 C37 F4 -30.3(5)
C35 C34 C37 F4 153.1(3)
C30 B1 C38 C39 91.1(3)
C54 B1 C38 C39 -30.8(4)
C46 B1 C38 C39 -148.1(2)
C30 B1 C38 C43 -85.5(3)
C54 B1 C38 C43 152.6(3)
C46 B1 C38 C43 35.3(4)
C43 C38 C39 C40 0.0
B1 C38 C39 C40 -176.5(4)
C38 C39 C40 C41 0.0
C38 C39 C40 C44 174.5(4)
C39 C40 C41 C42 0.0
C44 C40 C41 C42 -174.5(4)
C40 C41 C42 C43 0.0
C40 C41 C42 C45 -177.2(4)
C41 C42 C43 C38 0.0
C45 C42 C43 C38 177.4(4)
C39 C38 C43 C42 0.0
B1 C38 C43 C42 176.7(4)
C39 C40 C44 F7 146.6(5)
C41 C40 C44 F7 -38.9(7)
C39 C40 C44 F9 -87.9(7)
C41 C40 C44 F9 86.6(7)
C39 C40 C44 F8 29.3(7)
C41 C40 C44 F8 -156.2(6)
C41 C42 C45 F10 -9.6(7)
C43 C42 C45 F10 173.1(5)
C41 C42 C45 F12 113.5(5)
C43 C42 C45 F12 -63.8(6)
C41 C42 C45 F11 -129.6(4)
C43 C42 C45 F11 53.1(5)
C43A C38A C39A C40A 0.0
C38A C39A C40A C41A 0.0
C38A C39A C40A C44A 176.7(7)
C39A C40A C41A C42A 0.0
C44A C40A C41A C42A -176.6(7)
C40A C41A C42A C43A 0.0
C40A C41A C42A C45A -174.1(6)
C41A C42A C43A C38A 0.0
C45A C42A C43A C38A 174.0(6)
C39A C38A C43A C42A 0.0
C41A C40A C44A F7A -27.0(11)
C39A C40A C44A F7A 156.4(7)
C41A C40A C44A F8A -147.7(7)
C39A C40A C44A F8A 35.7(10)
C41A C40A C44A F9A 92.4(9)
C39A C40A C44A F9A -84.3(10)
C43A C42A C45A F11A -28.5(9)
C41A C42A C45A F11A 145.6(6)
C43A C42A C45A F10A 90.8(8)
C41A C42A C45A F10A -95.2(8)
C43A C42A C45A F12A -148.7(6)
C41A C42A C45A F12A 25.3(8)
C38 B1 C46 C47 33.7(4)
C30 B1 C46 C47 146.4(3)
C54 B1 C46 C47 -91.5(3)
C38 B1 C46 C51 -152.8(3)
C30 B1 C46 C51 -40.1(4)
C54 B1 C46 C51 82.0(3)
C51 C46 C47 C48 1.6(4)
B1 C46 C47 C48 175.5(3)
C46 C47 C48 C49 -0.6(4)
C46 C47 C48 C52 176.9(3)
C47 C48 C49 C50 -1.1(4)
C52 C48 C49 C50 -178.6(3)
C48 C49 C50 C51 1.7(4)
C48 C49 C50 C53 -177.9(3)
C49 C50 C51 C46 -0.7(4)
C53 C50 C51 C46 179.0(3)
C47 C46 C51 C50 -1.0(4)
B1 C46 C51 C50 -174.9(3)
C49 C48 C52 F14 -133.0(3)
C47 C48 C52 F14 49.4(4)
C49 C48 C52 F15 -12.2(4)
C47 C48 C52 F15 170.2(3)
C49 C48 C52 F13 107.5(3)
C47 C48 C52 F13 -70.0(4)
C49 C50 C53 F16 -58.9(4)
C51 C50 C53 F16 121.5(3)
C49 C50 C53 F17 60.1(4)
C51 C50 C53 F17 -119.6(3)
C49 C50 C53 F18 179.6(3)
C51 C50 C53 F18 -0.1(4)
C38 B1 C54 C59 146.4(3)
C30 B1 C54 C59 30.8(3)
C46 B1 C54 C59 -92.3(3)
C38 B1 C54 C55 -42.3(4)
C30 B1 C54 C55 -157.9(2)
C46 B1 C54 C55 79.0(3)
C59 C54 C55 C56 -0.6(4)
B1 C54 C55 C56 -172.4(3)
C54 C55 C56 C57 0.5(4)
C54 C55 C56 C60 177.5(3)
C55 C56 C57 C58 -0.2(5)
C60 C56 C57 C58 -177.1(3)
C56 C57 C58 C59 -0.1(5)
C56 C57 C58 C61 -179.7(3)
C57 C58 C59 C54 0.0(5)
C61 C58 C59 C54 179.7(3)
C55 C54 C59 C58 0.3(4)
B1 C54 C59 C58 172.0(3)
C55 C56 C60 F20A -93.7(7)
C57 C56 C60 F20A 83.3(8)
C55 C56 C60 F19A 58.8(6)
C57 C56 C60 F19A -124.3(5)
C55 C56 C60 F20 95.7(6)
C57 C56 C60 F20 -87.3(6)
C55 C56 C60 F19 -131.0(6)
C57 C56 C60 F19 45.9(7)
C55 C56 C60 F21 -17.2(5)
C57 C56 C60 F21 159.7(4)
C55 C56 C60 F21A 160.4(3)
C57 C56 C60 F21A -22.6(4)
C57 C58 C61 F24 -25.1(6)
C59 C58 C61 F24 155.2(5)
C57 C58 C61 F22 101.4(5)
C59 C58 C61 F22 -78.2(6)
C57 C58 C61 F23 -143.6(4)
C59 C58 C61 F23 36.7(5)
